data_1548141
loop_
_publ_author_name
'Zhou, Chenkun'
'Lin, Haoran'
'Tian, Yu'
'Yuan, Zhao'
'Clark, Ronald'
'Chen, Banghao'
'van de Burgt, Lambertus J.'
'Wang, Jamie C.'
'Zhou, Yan'
'Hanson, Kenneth'
'Meisner, Quinton J.'
'Neu, Jennifer'
'Besara, Tiglet'
'Siegrist, Theo'
'Lambers, Eric'
'Djurovich, Peter'
'Ma, Biwu'

_publ_section_title
;
 Luminescent zero-dimensional organic metal halide hybrids with near-unity
 quantum efficiency.
;
_journal_issue 3
_journal_name_full 'Chemical science'
_journal_page_first 586
_journal_page_last 593
_journal_paper_doi 10.1039/c7sc04539e
_journal_volume 9
_journal_year 2018
_chemical_formula_moiety 'C16 H56 Br10 N8 Sn1'
_chemical_formula_sum 'C16 H56 Br10 N8 Sn'
_chemical_formula_weight 1278.40
_space_group_IT_number 2
_space_group_name_Hall '-P 1'
_space_group_name_H-M_alt 'P -1'
_symmetry_cell_setting triclinic
_symmetry_space_group_name_Hall '-P 1'
_symmetry_space_group_name_H-M 'P -1'
_atom_sites_solution_hydrogens difmap
_atom_sites_solution_primary other
_audit_update_record
;
2016-08-04 deposited with the CCDC.
2017-11-21 downloaded from the CCDC.
;
_cell_angle_alpha 94.043(3)
_cell_angle_beta 102.847(3)
_cell_angle_gamma 97.904(3)
_cell_formula_units_Z 2
_cell_length_a 10.2070(4)
_cell_length_b 10.6944(4)
_cell_length_c 18.5996(6)
_cell_measurement_reflns_used 15194
_cell_measurement_temperature 120
_cell_measurement_theta_max 34
_cell_measurement_theta_min 3
_cell_volume 1949.89(13)
_computing_cell_refinement 'CrysAlisPro, (Agilent, 2011)'
_computing_data_collection 'Xcalibur, (Oxford Diffraction, 2002)'
_computing_data_reduction 'CrysAlisPro, (Agilent, 2011)'
_computing_molecular_graphics 'CAMERON (Watkin et al., 1996)'
_computing_publication_material 'CRYSTALS (Betteridge et al., 2003)'
_computing_structure_refinement 'CRYSTALS (Betteridge et al., 2003)'
_computing_structure_solution 'Superflip (Palatinus & Chapuis, 2007)'
_diffrn_ambient_temperature 120
_diffrn_measured_fraction_theta_full 0.995
_diffrn_measured_fraction_theta_max 0.939
_diffrn_measurement_device Area
_diffrn_measurement_device_type 'Oxford Diffraction XCALIBUR'
_diffrn_measurement_method '\f & \w scans'
_diffrn_radiation_monochromator graphite
_diffrn_radiation_type 'Mo K\a'
_diffrn_radiation_wavelength 0.71073
_diffrn_reflns_av_R_equivalents 0.088
_diffrn_reflns_limit_h_max 15
_diffrn_reflns_limit_h_min -16
_diffrn_reflns_limit_k_max 16
_diffrn_reflns_limit_k_min -16
_diffrn_reflns_limit_l_max 28
_diffrn_reflns_limit_l_min -28
_diffrn_reflns_number 57392
_diffrn_reflns_theta_full 30.798
_diffrn_reflns_theta_max 34.220
_diffrn_reflns_theta_min 2.815
_diffrn_standards_number 0
_exptl_absorpt_coefficient_mu 10.922
_exptl_absorpt_correction_T_max 0.32
_exptl_absorpt_correction_T_min 0.07
_exptl_absorpt_correction_type gaussian
_exptl_absorpt_process_details
; 
 Gaussian Integration (Busing and Levy, 1957) 
;
_exptl_crystal_colour clear
_exptl_crystal_density_diffrn 2.177
_exptl_crystal_density_method 'not measured'
_exptl_crystal_F_000 1216
_exptl_crystal_size_max 0.269
_exptl_crystal_size_mid 0.241
_exptl_crystal_size_min 0.105
_refine_diff_density_max 1.92
_refine_diff_density_min -2.23
_refine_ls_extinction_method None
_refine_ls_goodness_of_fit_ref 0.9933
_refine_ls_hydrogen_treatment mixed
_refine_ls_matrix_type full
_refine_ls_number_parameters 540
_refine_ls_number_reflns 11532
_refine_ls_number_restraints 240
_refine_ls_R_factor_all 0.0651
_refine_ls_R_factor_gt 0.0441
_refine_ls_shift/su_max 0.0012271
_refine_ls_shift/su_mean 0.0000387
_refine_ls_structure_factor_coef Fsqd
_refine_ls_weighting_details
;
 Method, part 1, Chebychev polynomial, (Watkin, 1994, Prince, 1982) 
 [weight] = 1.0/[A~0~*T~0~(x)+A~1~*T~1~(x) ... +A~n-1~]*T~n-1~(x)] 
 where A~i~ are the Chebychev coefficients listed below and x= Fcalc/Fmax 
 Method = Robust Weighting (Prince, 1982) 
 W = [weight] * [1-(deltaF/6*sigmaF)^2^]^2^ 
 A~i~ are: 
 191. 144. 60.6 
;
_refine_ls_weighting_scheme calc
_refine_ls_wR_factor_all 0.0511
_refine_ls_wR_factor_gt 0.0479
_refine_ls_wR_factor_ref 0.0511
_reflns_limit_h_max 15
_reflns_limit_h_min -16
_reflns_limit_k_max 16
_reflns_limit_k_min -16
_reflns_limit_l_max 28
_reflns_limit_l_min 0
_reflns_number_gt 8737
_reflns_number_total 15194
_reflns_threshold_expression I>2.0\s(I)
_oxford_diffrn_Wilson_B_factor 0.00
_oxford_diffrn_Wilson_scale 0.00
_oxford_refine_ls_r_factor_ref 0.0651
_oxford_refine_ls_scale 0.8825(6)
_oxford_reflns_number_all 11532
_oxford_reflns_threshold_expression_ref I>-3.0\s(I)
_cod_data_source_file c7sc04539e2.cif
_cod_data_source_block DMeAEt_4_SnBr10
_cod_depositor_comments
;
The following automatic conversions were performed:

'_atom_sites_solution_primary' value 'Other' changed to 'other'
according to
/home/data/users/saulius/crontab/automatic-downloads/rss-feeds/RSC/lib/dictionaries/cif_core.dic
dictionary named 'cif_core.dic' version 2.4.2 from 2011-04-26.

Automatic conversion script
Id: cif_fix_values 4973 2017-02-22 13:04:09Z antanas 

 Adding full bibliography for 1548141--1548143.cif.
;
_cod_original_cell_volume 1949.89(12)
_cod_original_sg_symbol_H-M 'P -1 '
_cod_original_formula_sum 'C16 H56 Br10 N8 Sn1'
_cod_database_code 1548141

loop_
_symmetry_equiv_pos_as_xyz
x,y,z
-x,-y,-z

loop_
_atom_site_label
_atom_site_type_symbol
_atom_site_fract_x
_atom_site_fract_y
_atom_site_fract_z
_atom_site_U_iso_or_equiv
_atom_site_occupancy
_atom_site_adp_type
_atom_site_refinement_flags_posn
Sn1 Sn 0.50513(4) 0.73268(3) 0.25379(2) 0.0165 1.0000 Uani .
Br1 Br 0.63291(5) 0.68065(5) 0.39545(3) 0.0213 1.0000 Uani .
Br2 Br 0.36628(5) 0.47903(5) 0.22695(3) 0.0201 1.0000 Uani .
Br3 Br 0.71126(5) 0.65033(5) 0.18028(3) 0.0189 1.0000 Uani .
Br4 Br 0.28362(5) 0.82142(5) 0.32885(3) 0.0209 1.0000 Uani .
Br5 Br 0.65333(6) 1.02790(5) 0.28467(3) 0.0259 1.0000 Uani .
Br6 Br 0.35651(6) 0.77645(5) 0.08009(3) 0.0238 1.0000 Uani .
Br7 Br 0.89569(6) 1.31403(5) 0.15163(3) 0.0199 1.0000 Uani .
Br8 Br 0.89768(6) 1.30727(5) 0.48454(3) 0.0208 1.0000 Uani .
Br9 Br -0.12538(6) 0.79197(5) -0.02452(3) 0.0216 1.0000 Uani .
Br10 Br 0.14702(6) 0.16762(5) 0.35492(3) 0.0264 1.0000 Uani .
N1 N -0.1487(4) 0.3684(4) 0.3152(2) 0.0185 1.0000 Uani D
N2 N 0.1579(4) 0.4614(4) 0.4116(2) 0.0173 1.0000 Uani D
N3 N 0.8478(4) 1.0173(4) 0.0913(2) 0.0186 1.0000 Uani D
N4 N 1.1552(4) 1.1009(4) 0.1836(2) 0.0202 1.0000 Uani D
N5 N 0.4943(5) 1.0797(4) 0.4118(2) 0.0258 1.0000 Uani D
N6 N 0.5755(4) 0.3819(4) 0.0600(2) 0.0193 1.0000 Uani D
N7 N 1.0250(4) 0.9133(4) 0.4135(2) 0.0201 1.0000 Uani D
N8 N 0.1107(4) 0.5285(4) 0.0968(2) 0.0197 1.0000 Uani D
C9 C -0.0652(5) 0.4954(5) 0.3320(3) 0.0182 1.0000 Uani D
C10 C 0.0849(5) 0.4963(5) 0.3395(3) 0.0212 1.0000 Uani D
C11 C 0.3103(5) 0.4950(5) 0.4238(3) 0.0230 1.0000 Uani D
C12 C -0.2975(5) 0.3758(5) 0.3025(3) 0.0207 1.0000 Uani D
C13 C 0.9227(5) 0.9734(5) 0.1602(3) 0.0203 1.0000 Uani D
C14 C 1.0719(6) 0.9736(5) 0.1650(3) 0.0220 1.0000 Uani D
C15 C 1.3043(6) 1.0942(5) 0.1964(3) 0.0246 1.0000 Uani D
C16 C 0.6981(6) 0.9905(5) 0.0830(3) 0.0268 1.0000 Uani D
C17 C 0.5067(6) 1.2206(6) 0.4308(3) 0.0305 1.0000 Uani D
C18 C 0.5471(6) 1.0070(5) 0.4745(3) 0.0263 1.0000 Uani D
C19 C 0.4689(5) 0.4533(5) 0.0221(3) 0.0207 1.0000 Uani D
C20 C 0.5201(6) 0.2788(5) 0.1004(3) 0.0249 1.0000 Uani D
C21 C 0.9498(5) 0.9674(5) 0.4659(3) 0.0189 1.0000 Uani D
C22 C 0.9346(5) 0.8435(5) 0.3441(3) 0.0206 1.0000 Uani D
C23 C 0.0734(5) 0.5268(5) 0.0151(3) 0.0167 1.0000 Uani D
C24 C 0.0588(6) 0.6265(5) 0.1381(3) 0.0228 1.0000 Uani D
H91 H -0.081(3) 0.532(3) 0.3771(13) 0.022(2) 1.0000 Uiso D
H92 H -0.097(2) 0.542(2) 0.2916(14) 0.022(2) 1.0000 Uiso D
H101 H 0.124(2) 0.580(2) 0.3343(16) 0.025(2) 1.0000 Uiso D
H102 H 0.096(3) 0.435(3) 0.3013(13) 0.026(2) 1.0000 Uiso D
H111 H 0.357(3) 0.463(4) 0.4678(16) 0.036(2) 1.0000 Uiso D
H112 H 0.337(3) 0.5871(19) 0.429(2) 0.035(2) 1.0000 Uiso D
H113 H 0.337(3) 0.458(4) 0.3828(16) 0.035(2) 1.0000 Uiso D
H123 H -0.350(3) 0.293(2) 0.288(2) 0.031(2) 1.0000 Uiso D
H122 H -0.318(3) 0.412(4) 0.3468(14) 0.031(2) 1.0000 Uiso D
H121 H -0.323(3) 0.427(3) 0.2635(17) 0.031(2) 1.0000 Uiso D
H131 H 0.913(3) 1.029(3) 0.2012(12) 0.025(2) 1.0000 Uiso D
H132 H 0.883(2) 0.888(2) 0.1617(16) 0.025(2) 1.0000 Uiso D
H141 H 1.105(3) 0.924(2) 0.2044(14) 0.026(2) 1.0000 Uiso D
H142 H 1.087(3) 0.940(3) 0.1188(13) 0.026(2) 1.0000 Uiso D
H151 H 1.355(3) 1.178(2) 0.211(2) 0.037(2) 1.0000 Uiso D
H152 H 1.322(3) 1.058(4) 0.1514(14) 0.037(2) 1.0000 Uiso D
H153 H 1.328(3) 1.042(3) 0.2353(18) 0.037(2) 1.0000 Uiso D
H163 H 0.651(3) 1.023(4) 0.0395(16) 0.039(2) 1.0000 Uiso D
H162 H 0.675(3) 1.031(4) 0.1248(16) 0.039(2) 1.0000 Uiso D
H161 H 0.666(3) 0.900(2) 0.079(2) 0.039(2) 1.0000 Uiso D
H173 H 0.463(4) 1.257(3) 0.3877(14) 0.044(2) 1.0000 Uiso D
H172 H 0.601(2) 1.255(3) 0.446(2) 0.045(2) 1.0000 Uiso D
H171 H 0.462(4) 1.237(3) 0.4705(19) 0.045(2) 1.0000 Uiso D
H181 H 0.634(2) 1.052(3) 0.5003(13) 0.030(2) 1.0000 Uiso D
H182 H 0.560(3) 0.925(2) 0.4537(14) 0.030(2) 1.0000 Uiso D
H191 H 0.436(3) 0.500(2) 0.0596(13) 0.025(2) 1.0000 Uiso D
H192 H 0.397(2) 0.395(2) -0.0089(14) 0.025(2) 1.0000 Uiso D
H203 H 0.591(3) 0.234(3) 0.123(2) 0.035(2) 1.0000 Uiso D
H202 H 0.479(4) 0.313(3) 0.1381(18) 0.036(2) 1.0000 Uiso D
H201 H 0.453(3) 0.220(3) 0.0662(14) 0.036(2) 1.0000 Uiso D
H211 H 0.901(3) 1.028(2) 0.4411(13) 0.024(2) 1.0000 Uiso D
H212 H 0.892(3) 0.899(2) 0.4794(14) 0.024(2) 1.0000 Uiso D
H223 H 0.988(3) 0.804(3) 0.3149(16) 0.029(2) 1.0000 Uiso D
H222 H 0.888(3) 0.903(2) 0.3172(16) 0.029(2) 1.0000 Uiso D
H221 H 0.868(3) 0.782(3) 0.3574(15) 0.029(2) 1.0000 Uiso D
H231 H 0.089(3) 0.613(2) 0.0028(14) 0.020(2) 1.0000 Uiso D
H232 H 0.126(2) 0.475(3) -0.0067(13) 0.021(2) 1.0000 Uiso D
H243 H 0.108(3) 0.636(3) 0.1880(12) 0.035(2) 1.0000 Uiso D
H242 H 0.073(4) 0.704(2) 0.1169(18) 0.035(2) 1.0000 Uiso D
H241 H -0.036(2) 0.600(3) 0.135(2) 0.035(2) 1.0000 Uiso D
H11 H -0.126(2) 0.325(2) 0.3526(13) 0.028(2) 1.0000 Uiso D
H12 H -0.133(2) 0.327(2) 0.2764(13) 0.027(2) 1.0000 Uiso D
H21 H 0.129(2) 0.498(3) 0.4479(12) 0.026(2) 1.0000 Uiso D
H22 H 0.139(2) 0.3787(19) 0.4125(15) 0.026(2) 1.0000 Uiso D
H31 H 0.873(2) 1.0995(19) 0.0918(15) 0.029(2) 1.0000 Uiso D
H32 H 0.870(2) 0.980(3) 0.0524(12) 0.029(2) 1.0000 Uiso D
H41 H 1.131(2) 1.145(2) 0.1472(13) 0.031(2) 1.0000 Uiso D
H42 H 1.138(2) 1.140(2) 0.2225(13) 0.031(2) 1.0000 Uiso D
H51 H 0.541(3) 1.068(2) 0.3776(14) 0.039(2) 1.0000 Uiso D
H52 H 0.410(2) 1.046(2) 0.3915(16) 0.039(2) 1.0000 Uiso D
H61 H 0.642(2) 0.434(2) 0.0903(13) 0.028(2) 1.0000 Uiso D
H62 H 0.619(3) 0.350(2) 0.0275(13) 0.028(2) 1.0000 Uiso D
H71 H 1.083(3) 0.976(2) 0.4017(14) 0.030(2) 1.0000 Uiso D
H72 H 1.075(3) 0.861(2) 0.4371(12) 0.030(2) 1.0000 Uiso D
H81 H 0.200(2) 0.533(3) 0.1126(13) 0.029(2) 1.0000 Uiso D
H82 H 0.080(3) 0.4518(19) 0.1078(13) 0.028(2) 1.0000 Uiso D

loop_
_atom_site_aniso_label
_atom_site_aniso_U_11
_atom_site_aniso_U_22
_atom_site_aniso_U_33
_atom_site_aniso_U_23
_atom_site_aniso_U_13
_atom_site_aniso_U_12
Sn1 0.01634(16) 0.01725(17) 0.01577(16) 0.00022(13) 0.00409(13) 0.00200(13)
Br1 0.0200(3) 0.0255(3) 0.0181(2) 0.0024(2) 0.0045(2) 0.0029(2)
Br2 0.0193(2) 0.0207(2) 0.0191(2) 0.00128(19) 0.0028(2) 0.0022(2)
Br3 0.0181(2) 0.0202(2) 0.0184(2) 0.00194(19) 0.00461(19) 0.00244(19)
Br4 0.0184(3) 0.0185(2) 0.0253(3) 0.0023(2) 0.0048(2) 0.0011(2)
Br5 0.0282(3) 0.0276(3) 0.0253(3) 0.0030(2) 0.0109(2) 0.0083(2)
Br6 0.0215(3) 0.0259(3) 0.0229(3) -0.0011(2) 0.0068(2) -0.0003(2)
Br7 0.0260(3) 0.0178(2) 0.0166(2) 0.00069(18) 0.0085(2) 0.0008(2)
Br8 0.0300(3) 0.0189(2) 0.0154(2) 0.00323(19) 0.0070(2) 0.0068(2)
Br9 0.0288(3) 0.0210(3) 0.0165(2) 0.00190(19) 0.0066(2) 0.0078(2)
Br10 0.0428(3) 0.0162(2) 0.0219(3) 0.0004(2) 0.0151(2) -0.0012(2)
N1 0.024(2) 0.019(2) 0.0119(19) 0.0034(16) 0.0020(17) 0.0043(17)
N2 0.022(2) 0.0132(19) 0.016(2) -0.0029(15) 0.0047(17) 0.0017(16)
N3 0.020(2) 0.017(2) 0.017(2) -0.0004(16) 0.0050(17) -0.0021(17)
N4 0.022(2) 0.026(2) 0.014(2) 0.0045(17) 0.0029(17) 0.0062(18)
N5 0.020(2) 0.035(3) 0.019(2) -0.0055(19) 0.0072(18) -0.0082(19)
N6 0.016(2) 0.023(2) 0.018(2) 0.0009(17) 0.0024(16) 0.0004(17)
N7 0.022(2) 0.014(2) 0.022(2) 0.0042(16) 0.0036(18) -0.0021(17)
N8 0.016(2) 0.023(2) 0.020(2) 0.0027(17) 0.0042(17) 0.0027(17)
C9 0.022(3) 0.017(2) 0.014(2) -0.0009(18) 0.0036(19) 0.0016(19)
C10 0.024(3) 0.020(3) 0.019(2) 0.000(2) 0.004(2) 0.002(2)
C11 0.016(3) 0.027(3) 0.024(3) 0.006(2) 0.000(2) 0.003(2)
C12 0.020(3) 0.021(3) 0.022(3) 0.003(2) 0.010(2) -0.003(2)
C13 0.024(3) 0.022(3) 0.016(2) 0.000(2) 0.007(2) 0.003(2)
C14 0.026(3) 0.017(2) 0.021(3) 0.004(2) 0.004(2) -0.001(2)
C15 0.020(3) 0.028(3) 0.026(3) 0.004(2) 0.007(2) 0.000(2)
C16 0.034(3) 0.020(3) 0.025(3) -0.002(2) 0.004(2) 0.005(2)
C17 0.030(3) 0.034(3) 0.028(3) -0.001(2) 0.009(3) 0.007(3)
C18 0.024(3) 0.026(3) 0.030(3) 0.001(2) 0.011(2) 0.000(2)
C19 0.020(3) 0.021(3) 0.022(3) 0.002(2) 0.008(2) 0.003(2)
C20 0.024(3) 0.023(3) 0.030(3) 0.004(2) 0.012(2) 0.001(2)
C21 0.020(3) 0.017(2) 0.020(2) -0.0012(19) 0.007(2) 0.0015(19)
C22 0.021(3) 0.017(2) 0.021(3) -0.004(2) 0.001(2) 0.003(2)
C23 0.018(2) 0.016(2) 0.017(2) 0.0019(18) 0.0066(19) -0.0001(19)
C24 0.024(3) 0.023(3) 0.021(3) 0.001(2) 0.008(2) 0.001(2)

loop_
_atom_type_symbol
_atom_type_scat_dispersion_real
_atom_type_scat_dispersion_imag
_atom_type_scat_Cromer_Mann_a1
_atom_type_scat_Cromer_Mann_b1
_atom_type_scat_Cromer_Mann_a2
_atom_type_scat_Cromer_Mann_b2
_atom_type_scat_Cromer_Mann_a3
_atom_type_scat_Cromer_Mann_b3
_atom_type_scat_Cromer_Mann_a4
_atom_type_scat_Cromer_Mann_b4
_atom_type_scat_Cromer_Mann_c
_atom_type_scat_source
C 0.0033 0.0016 2.3100 20.8439 1.0200 10.2075 1.5886 0.5687 0.8650 51.6512 0.2156 'International Tables Vol C 4.2.6.8 and 6.1.1.4'
H 0.0000 0.0000 0.4930 10.5109 0.3229 26.1257 0.1402 3.1424 0.0408 57.7998 0.0030 'International Tables Vol C 4.2.6.8 and 6.1.1.4'
N 0.0061 0.0033 12.2126 0.0057 3.1322 9.8933 2.0125 28.9975 1.1663 0.5826 -11.5290 'International Tables Vol C 4.2.6.8 and 6.1.1.4'
Br -0.2901 2.4595 17.1789 2.1723 5.2358 16.5796 5.6377 0.2609 3.9851 41.4328 2.9557 'International Tables Vol C 4.2.6.8 and 6.1.1.4'
Sn -0.6537 1.4246 19.1889 5.8303 19.1005 0.5031 4.4585 26.8909 2.4663 83.9572 4.7821 'International Tables Vol C 4.2.6.8 and 6.1.1.4'

loop_
_geom_angle_atom_site_label_1
_geom_angle_site_symmetry_1
_geom_angle_atom_site_label_2
_geom_angle_atom_site_label_3
_geom_angle_site_symmetry_3
_geom_angle
_geom_angle_publ_flag
Br1 . Sn1 Br2 . 88.676(19) yes
Br1 . Sn1 Br3 . 95.392(19) yes
Br2 . Sn1 Br3 . 88.541(19) yes
Br1 . Sn1 Br4 . 85.693(19) yes
Br2 . Sn1 Br4 . 91.524(19) yes
Br3 . Sn1 Br4 . 178.91(2) yes
Br1 . Sn1 Br6 . 176.22(2) yes
Br2 . Sn1 Br6 . 88.611(18) yes
Br3 . Sn1 Br6 . 81.906(17) yes
Br4 . Sn1 Br6 . 97.012(18) yes
Br1 . Sn1 Br5 . 92.123(19) yes
Br2 . Sn1 Br5 . 177.75(2) yes
Br3 . Sn1 Br5 . 93.475(19) yes
Br4 . Sn1 Br5 . 86.442(17) yes
Br6 . Sn1 Br5 . 90.686(18) yes
C9 . N1 C12 . 111.7(4) yes
C9 . N1 H11 . 108.5(16) no
C12 . N1 H11 . 108.8(16) no
C9 . N1 H12 . 111.4(16) no
C12 . N1 H12 . 109.5(16) no
H11 . N1 H12 . 106.8(17) no
C10 . N2 C11 . 112.1(4) yes
C10 . N2 H21 . 109.8(16) no
C11 . N2 H21 . 111.0(16) no
C10 . N2 H22 . 109.1(16) no
C11 . N2 H22 . 107.6(16) no
H21 . N2 H22 . 107.1(17) no
C13 . N3 C16 . 111.9(4) yes
C13 . N3 H31 . 109.4(16) no
C16 . N3 H31 . 109.3(16) no
C13 . N3 H32 . 109.5(16) no
C16 . N3 H32 . 109.8(16) no
H31 . N3 H32 . 106.9(17) no
C14 . N4 C15 . 111.7(4) yes
C14 . N4 H41 . 108.1(16) no
C15 . N4 H41 . 109.9(16) no
C14 . N4 H42 . 110.3(16) no
C15 . N4 H42 . 110.4(16) no
H41 . N4 H42 . 106.2(17) no
C17 . N5 C18 . 115.6(4) yes
C17 . N5 H51 . 107.5(16) no
C18 . N5 H51 . 107.3(16) no
C17 . N5 H52 . 111.2(16) no
C18 . N5 H52 . 108.4(16) no
H51 . N5 H52 . 106.5(17) no
C19 . N6 C20 . 112.8(4) yes
C19 . N6 H61 . 110.4(16) no
C20 . N6 H61 . 110.6(16) no
C19 . N6 H62 . 110.8(16) no
C20 . N6 H62 . 110.0(16) no
H61 . N6 H62 . 101.7(17) no
C21 . N7 C22 . 113.9(4) yes
C21 . N7 H71 . 109.8(16) no
C22 . N7 H71 . 109.2(16) no
C21 . N7 H72 . 107.8(16) no
C22 . N7 H72 . 109.0(16) no
H71 . N7 H72 . 107.0(17) no
C23 . N8 C24 . 115.2(4) yes
C23 . N8 H81 . 110.0(16) no
C24 . N8 H81 . 111.4(16) no
C23 . N8 H82 . 107.4(16) no
C24 . N8 H82 . 109.5(16) no
H81 . N8 H82 . 102.5(17) no
N1 . C9 C10 . 114.8(4) yes
N1 . C9 H91 . 106.9(15) no
C10 . C9 H91 . 110.2(15) no
N1 . C9 H92 . 106.2(15) no
C10 . C9 H92 . 108.1(15) no
H91 . C9 H92 . 110.8(17) no
C9 . C10 N2 . 114.5(4) yes
C9 . C10 H101 . 107.5(15) no
N2 . C10 H101 . 107.7(15) no
C9 . C10 H102 . 107.8(15) no
N2 . C10 H102 . 107.2(15) no
H101 . C10 H102 . 112.3(17) no
N2 . C11 H111 . 111.4(16) no
N2 . C11 H112 . 110.4(16) no
H111 . C11 H112 . 108.2(17) no
N2 . C11 H113 . 108.8(16) no
H111 . C11 H113 . 107.9(17) no
H112 . C11 H113 . 110.2(17) no
N1 . C12 H123 . 110.3(16) no
N1 . C12 H122 . 110.5(16) no
H123 . C12 H122 . 109.4(17) no
N1 . C12 H121 . 109.8(16) no
H123 . C12 H121 . 108.0(17) no
H122 . C12 H121 . 108.9(17) no
N3 . C13 C14 . 114.7(4) yes
N3 . C13 H131 . 107.5(15) no
C14 . C13 H131 . 108.5(15) no
N3 . C13 H132 . 107.4(15) no
C14 . C13 H132 . 106.8(15) no
H131 . C13 H132 . 112.2(17) no
C13 . C14 N4 . 113.9(4) yes
C13 . C14 H141 . 107.5(15) no
N4 . C14 H141 . 106.7(16) no
C13 . C14 H142 . 111.2(15) no
N4 . C14 H142 . 106.3(15) no
H141 . C14 H142 . 111.2(17) no
N4 . C15 H151 . 109.2(16) no
N4 . C15 H152 . 108.7(16) no
H151 . C15 H152 . 110.8(17) no
N4 . C15 H153 . 108.5(16) no
H151 . C15 H153 . 109.4(17) no
H152 . C15 H153 . 110.2(17) no
N3 . C16 H163 . 110.8(16) no
N3 . C16 H162 . 109.6(16) no
H163 . C16 H162 . 107.9(17) no
N3 . C16 H161 . 111.4(16) no
H163 . C16 H161 . 107.9(17) no
H162 . C16 H161 . 109.1(17) no
N5 . C17 H173 . 108.9(16) no
N5 . C17 H172 . 108.2(16) no
H173 . C17 H172 . 110.7(17) no
N5 . C17 H171 . 109.6(16) no
H173 . C17 H171 . 108.9(17) no
H172 . C17 H171 . 110.5(17) no
C18 2_676 C18 N5 . 111.4(6) yes
C18 2_676 C18 H181 . 110.6(16) no
N5 . C18 H181 . 107.4(16) no
C18 2_676 C18 H182 . 111.5(15) no
N5 . C18 H182 . 107.9(16) no
H181 . C18 H182 . 107.8(17) no
C19 2_665 C19 N6 . 109.0(5) yes
C19 2_665 C19 H191 . 108.9(16) no
N6 . C19 H191 . 108.7(16) no
C19 2_665 C19 H192 . 111.1(16) no
N6 . C19 H192 . 109.1(15) no
H191 . C19 H192 . 110.1(17) no
N6 . C20 H203 . 110.2(16) no
N6 . C20 H202 . 111.0(16) no
H203 . C20 H202 . 109.4(17) no
N6 . C20 H201 . 109.3(16) no
H203 . C20 H201 . 107.9(17) no
H202 . C20 H201 . 109.0(17) no
N7 . C21 C21 2_776 109.2(5) yes
N7 . C21 H211 . 106.8(16) no
C21 2_776 C21 H211 . 109.5(16) no
N7 . C21 H212 . 108.2(16) no
C21 2_776 C21 H212 . 109.3(16) no
H211 . C21 H212 . 113.8(17) no
N7 . C22 H223 . 110.1(16) no
N7 . C22 H222 . 107.9(16) no
H223 . C22 H222 . 110.3(17) no
N7 . C22 H221 . 108.5(16) no
H223 . C22 H221 . 111.7(17) no
H222 . C22 H221 . 108.2(17) no
C23 2_565 C23 N8 . 110.7(5) yes
C23 2_565 C23 H231 . 108.8(15) no
N8 . C23 H231 . 108.5(15) no
C23 2_565 C23 H232 . 107.9(15) no
N8 . C23 H232 . 109.9(15) no
H231 . C23 H232 . 111.1(17) no
N8 . C24 H243 . 108.4(16) no
N8 . C24 H242 . 108.1(16) no
H243 . C24 H242 . 109.9(17) no
N8 . C24 H241 . 109.3(16) no
H243 . C24 H241 . 109.8(17) no
H242 . C24 H241 . 111.4(17) no

loop_
_geom_bond_atom_site_label_1
_geom_bond_atom_site_label_2
_geom_bond_site_symmetry_2
_geom_bond_distance
_geom_bond_publ_flag
Sn1 Br1 . 2.7985(6) yes
Sn1 Br2 . 2.8379(6) yes
Sn1 Br3 . 2.9479(7) yes
Sn1 Br4 . 3.1255(7) yes
Sn1 Br6 . 3.3447(7) yes
Sn1 Br5 . 3.2604(7) yes
N1 C9 . 1.473(6) yes
N1 C12 . 1.499(7) yes
N1 H11 . 0.873(19) no
N1 H12 . 0.876(19) no
N2 C10 . 1.482(6) yes
N2 C11 . 1.510(7) yes
N2 H21 . 0.884(19) no
N2 H22 . 0.881(19) no
N3 C13 . 1.482(6) yes
N3 C16 . 1.486(7) yes
N3 H31 . 0.881(19) no
N3 H32 . 0.890(19) no
N4 C14 . 1.476(7) yes
N4 C15 . 1.500(7) yes
N4 H41 . 0.865(19) no
N4 H42 . 0.876(19) no
N5 C17 . 1.505(7) yes
N5 C18 . 1.490(7) yes
N5 H51 . 0.890(19) no
N5 H52 . 0.875(19) no
N6 C19 . 1.492(6) yes
N6 C20 . 1.496(7) yes
N6 H61 . 0.883(19) no
N6 H62 . 0.900(19) no
N7 C21 . 1.500(6) yes
N7 C22 . 1.490(6) yes
N7 H71 . 0.903(19) no
N7 H72 . 0.888(19) no
N8 C23 . 1.482(6) yes
N8 C24 . 1.479(6) yes
N8 H81 . 0.886(19) no
N8 H82 . 0.892(19) no
C9 C10 . 1.506(7) yes
C9 H91 . 0.958(19) no
C9 H92 . 0.954(19) no
C10 H101 . 0.953(19) no
C10 H102 . 0.967(19) no
C11 H111 . 0.962(19) no
C11 H112 . 0.977(19) no
C11 H113 . 0.948(19) no
C12 H123 . 0.952(19) no
C12 H122 . 0.962(19) no
C12 H121 . 0.954(19) no
C13 C14 . 1.505(7) yes
C13 H131 . 0.960(19) no
C13 H132 . 0.950(19) no
C14 H141 . 0.962(19) no
C14 H142 . 0.960(19) no
C15 H151 . 0.956(19) no
C15 H152 . 0.961(19) no
C15 H153 . 0.957(19) no
C16 H163 . 0.954(19) no
C16 H162 . 0.956(19) no
C16 H161 . 0.969(19) no
C17 H173 . 0.964(19) no
C17 H172 . 0.958(19) no
C17 H171 . 0.966(19) no
C18 C18 2_676 1.493(11) yes
C18 H181 . 0.953(19) no
C18 H182 . 0.976(19) no
C19 C19 2_665 1.499(10) yes
C19 H191 . 0.974(19) no
C19 H192 . 0.947(19) no
C20 H203 . 0.959(19) no
C20 H202 . 0.965(19) no
C20 H201 . 0.949(19) no
C21 C21 2_776 1.499(10) yes
C21 H211 . 0.951(19) no
C21 H212 . 0.957(19) no
C22 H223 . 0.964(19) no
C22 H222 . 0.952(19) no
C22 H221 . 0.967(19) no
C23 C23 2_565 1.494(9) yes
C23 H231 . 0.962(19) no
C23 H232 . 0.950(19) no
C24 H243 . 0.944(19) no
C24 H242 . 0.947(19) no
C24 H241 . 0.964(19) no
